data_7002267
loop_
_publ_author_name
'Albor\'es, Pablo'
'Seeman, Johanna'
'Rentschler, Eva'

_publ_section_title
;
 Ferromagnetic coupled \m-phenoxo-\m-carboxylato heterodinuclear
 complexes based on the Cr(salen) moiety: structural and magnetic
 characterization
;
_journal_issue 37
_journal_name_full 'Dalton Transactions'
_journal_page_first 7660
_journal_page_last 7668
_journal_paper_doi 10.1039/b907328k
_journal_year 2009
_chemical_formula_sum 'C31 H45 Cr N2 Ni O10'
_chemical_formula_weight 716.40
_chemical_name_systematic
;
?
;
_space_group_IT_number 61
_symmetry_cell_setting orthorhombic
_symmetry_space_group_name_Hall '-P 2ac 2ab'
_symmetry_space_group_name_H-M 'P b c a'
_atom_sites_solution_hydrogens geom
_atom_sites_solution_primary direct
_atom_sites_solution_secondary difmap
_audit_creation_method SHELXL-97
_cell_angle_alpha 90.000
_cell_angle_beta 90.000
_cell_angle_gamma 90.000
_cell_formula_units_Z 8
_cell_length_a 17.473(3)
_cell_length_b 17.499(4)
_cell_length_c 23.282(4)
_cell_measurement_temperature 173(2)
_cell_volume 7119(2)
_computing_structure_refinement 'SHELXL-97 (Sheldrick, 1997)'
_diffrn_ambient_temperature 173(2)
_diffrn_measured_fraction_theta_full 0.967
_diffrn_measured_fraction_theta_max 0.967
_diffrn_radiation_monochromator graphite
_diffrn_radiation_source 'fine-focus sealed tube'
_diffrn_radiation_type MoK\a
_diffrn_radiation_wavelength 0.71069
_diffrn_reflns_av_R_equivalents 0.3133
_diffrn_reflns_av_sigmaI/netI 0.2382
_diffrn_reflns_limit_h_max 22
_diffrn_reflns_limit_h_min -23
_diffrn_reflns_limit_k_max 22
_diffrn_reflns_limit_k_min -22
_diffrn_reflns_limit_l_max 30
_diffrn_reflns_limit_l_min -28
_diffrn_reflns_number 110567
_diffrn_reflns_theta_full 28.56
_diffrn_reflns_theta_max 28.56
_diffrn_reflns_theta_min 1.75
_exptl_absorpt_coefficient_mu 0.888
_exptl_absorpt_correction_T_max 0.9141
_exptl_absorpt_correction_T_min 0.7636
_exptl_absorpt_correction_type multi-scan
_exptl_absorpt_process_details
;
[c.f. r.h. blessing, acta cryst. (1995), a51, 33-38]
;
_exptl_crystal_colour orange
_exptl_crystal_density_diffrn 1.337
_exptl_crystal_density_method 'not measured'
_exptl_crystal_description prism
_exptl_crystal_F_000 3016
_exptl_crystal_size_max 0.2
_exptl_crystal_size_mid 0.13
_exptl_crystal_size_min 0.1
_refine_diff_density_max 0.783
_refine_diff_density_min -0.548
_refine_diff_density_rms 0.090
_refine_ls_extinction_method none
_refine_ls_goodness_of_fit_ref 0.799
_refine_ls_hydrogen_treatment mixed
_refine_ls_matrix_type full
_refine_ls_number_parameters 418
_refine_ls_number_reflns 8784
_refine_ls_number_restraints 4
_refine_ls_restrained_S_all 0.799
_refine_ls_R_factor_all 0.1907
_refine_ls_R_factor_gt 0.0500
_refine_ls_shift/su_max 0.001
_refine_ls_shift/su_mean 0.000
_refine_ls_structure_factor_coef Fsqd
_refine_ls_weighting_details 'calc w=1/[\s^2^(Fo^2^)+(0.0473P)^2^+0.0000P] where P=(Fo^2^+2Fc^2^)/3'
_refine_ls_weighting_scheme calc
_refine_ls_wR_factor_gt 0.1041
_refine_ls_wR_factor_ref 0.1356
_reflns_number_gt 3207
_reflns_number_total 8784
_reflns_threshold_expression >2sigma(I)
_cod_data_source_file b907328k.txt
_cod_data_source_block 2
_cod_original_cell_volume 7119(3)
_cod_original_sg_symbol_H-M Pbca
_cod_database_code 7002267

loop_
_symmetry_equiv_pos_as_xyz
'x, y, z'
'-x+1/2, -y, z+1/2'
'x+1/2, -y+1/2, -z'
'-x, y+1/2, -z+1/2'
'-x, -y, -z'
'x-1/2, y, -z-1/2'
'-x-1/2, y-1/2, z'
'x, -y-1/2, z-1/2'

loop_
_atom_site_label
_atom_site_type_symbol
_atom_site_fract_x
_atom_site_fract_y
_atom_site_fract_z
_atom_site_U_iso_or_equiv
_atom_site_adp_type
_atom_site_occupancy
_atom_site_symmetry_multiplicity
_atom_site_calc_flag
_atom_site_refinement_flags
_atom_site_disorder_assembly
_atom_site_disorder_group
Ni1 Ni 0.97304(3) 0.02871(3) 0.09931(2) 0.02504(16) Uani 1 1 d . . .
Cr1 Cr 1.01798(4) 0.14708(4) 0.18762(3) 0.02627(19) Uani 1 1 d . . .
O1 O 1.03933(17) 0.20281(17) 0.11543(13) 0.0295(8) Uani 1 1 d . . .
O2 O 0.91869(16) 0.11770(17) 0.15795(13) 0.0264(8) Uani 1 1 d . . .
O3 O 1.00389(16) 0.11833(17) 0.04808(13) 0.0272(8) Uani 1 1 d . . .
O4 O 0.88512(17) 0.00585(17) 0.04319(13) 0.0303(8) Uani 1 1 d . . .
O5 O 0.9393(2) -0.05591(19) 0.15175(14) 0.0299(8) Uani 1 1 d D . .
O6 O 1.06342(17) 0.05494(16) 0.15746(13) 0.0264(8) Uani 1 1 d . . .
O7 O 1.00056(18) 0.10488(18) 0.26374(13) 0.0339(9) Uani 1 1 d . . .
O8 O 1.04073(18) -0.04304(19) 0.05258(14) 0.0300(8) Uani 1 1 d D . .
O9 O 0.9540(2) -0.01400(19) 0.25870(14) 0.0441(10) Uani 1 1 d . . .
O10 O 0.80613(18) -0.0612(2) 0.09993(15) 0.0421(9) Uani 1 1 d . . .
C1 C 0.9608(4) 0.2966(3) 0.0266(3) 0.077(2) Uani 1 1 d . . .
H1A H 0.9574 0.3148 0.0664 0.115 Uiso 1 1 calc R . .
H1B H 0.9154 0.2661 0.0175 0.115 Uiso 1 1 calc R . .
H1C H 0.9636 0.3405 0.0006 0.115 Uiso 1 1 calc R . .
C2 C 0.8600(3) 0.1653(3) 0.1512(2) 0.0282(12) Uani 1 1 d . . .
C3 C 0.8584(3) 0.2430(3) 0.1705(2) 0.0302(12) Uani 1 1 d . . .
C4 C 1.1244(3) 0.0202(3) 0.1814(2) 0.0293(12) Uani 1 1 d . . .
N1 N 0.9823(2) 0.2479(2) 0.21782(16) 0.0312(10) Uani 1 1 d . . .
C5 C 1.0310(3) 0.2484(3) 0.0197(2) 0.0378(13) Uani 1 1 d . . .
N2 N 1.1191(2) 0.1839(2) 0.21645(17) 0.0320(10) Uani 1 1 d . . .
C6 C 0.6854(3) -0.0515(4) 0.0285(3) 0.093(3) Uani 1 1 d . . .
H6A H 0.6706 -0.0120 0.0563 0.139 Uiso 1 1 calc R . .
H6B H 0.6871 -0.1013 0.0477 0.139 Uiso 1 1 calc R . .
H6C H 0.6478 -0.0531 -0.0027 0.139 Uiso 1 1 calc R . .
C7 C 1.1793(3) 0.0603(3) 0.2142(2) 0.0313(12) Uani 1 1 d . . .
C31 C 1.0456(4) 0.0734(4) 0.3747(2) 0.081(2) Uani 1 1 d . . .
H31A H 1.0584 0.1216 0.3555 0.121 Uiso 1 1 calc R . .
H31B H 1.0873 0.0367 0.3690 0.121 Uiso 1 1 calc R . .
H31C H 1.0386 0.0826 0.4159 0.121 Uiso 1 1 calc R . .
C8 C 1.1977(3) -0.0958(3) 0.1951(2) 0.0421(14) Uani 1 1 d . . .
H8 H 1.2030 -0.1492 0.1890 0.050 Uiso 1 1 calc R . .
C9 C 1.1350(3) -0.0580(3) 0.1729(2) 0.0339(13) Uani 1 1 d . . .
H9 H 1.0982 -0.0858 0.1512 0.041 Uiso 1 1 calc R . .
C10 C 0.7939(3) 0.2886(3) 0.1582(2) 0.0379(14) Uani 1 1 d . . .
H10 H 0.7937 0.3404 0.1703 0.045 Uiso 1 1 calc R . .
C11 C 0.7303(3) 0.1842(3) 0.1135(2) 0.0455(15) Uani 1 1 d . . .
H11 H 0.6866 0.1636 0.0948 0.055 Uiso 1 1 calc R . .
C12 C 0.7929(3) 0.1381(3) 0.1247(2) 0.0353(13) Uani 1 1 d . . .
H12 H 0.7904 0.0857 0.1140 0.042 Uiso 1 1 calc R . .
C13 C 1.1184(3) 0.2672(3) 0.2294(2) 0.0400(14) Uani 1 1 d . . .
H13A H 1.1280 0.2969 0.1939 0.048 Uiso 1 1 calc R . .
H13B H 1.1589 0.2797 0.2576 0.048 Uiso 1 1 calc R . .
C14 C 0.8219(3) -0.0298(3) 0.0536(2) 0.0331(12) Uani 1 1 d . . .
C15 C 1.0247(3) 0.1837(3) 0.0637(2) 0.0285(11) Uani 1 1 d . . .
C16 C 0.7577(4) 0.0468(4) -0.0253(3) 0.078(2) Uani 1 1 d . . .
H16A H 0.7397 0.0847 0.0026 0.118 Uiso 1 1 calc R . .
H16B H 0.7216 0.0440 -0.0574 0.118 Uiso 1 1 calc R . .
H16C H 0.8082 0.0619 -0.0397 0.118 Uiso 1 1 calc R . .
C17 C 1.1766(3) 0.1412(3) 0.2265(2) 0.0366(13) Uani 1 1 d . . .
H17 H 1.2207 0.1641 0.2431 0.044 Uiso 1 1 calc R . .
C18 C 0.9187(3) 0.2788(3) 0.2037(2) 0.0368(14) Uani 1 1 d . . .
H18 H 0.9102 0.3299 0.2160 0.044 Uiso 1 1 calc R . .
C19 C 0.9758(3) 0.0426(3) 0.2849(2) 0.0314(12) Uani 1 1 d . . .
C20 C 0.7635(3) -0.0329(3) 0.0043(2) 0.0431(14) Uani 1 1 d . . .
C21 C 1.2435(3) 0.0202(3) 0.2355(2) 0.0459(15) Uani 1 1 d . . .
H21 H 1.2812 0.0472 0.2567 0.055 Uiso 1 1 calc R . .
C22 C 1.2528(3) -0.0569(3) 0.2262(2) 0.0492(16) Uani 1 1 d . . .
H22 H 1.2963 -0.0829 0.2408 0.059 Uiso 1 1 calc R . .
C23 C 1.0406(3) 0.2872(3) 0.2537(2) 0.0440(15) Uani 1 1 d . . .
H23A H 1.0367 0.2698 0.2941 0.053 Uiso 1 1 calc R . .
H23B H 1.0325 0.3432 0.2526 0.053 Uiso 1 1 calc R . .
C24 C 0.7313(3) 0.2605(3) 0.1294(2) 0.0449(15) Uani 1 1 d . . .
H24 H 0.6894 0.2930 0.1205 0.054 Uiso 1 1 calc R . .
C25 C 1.0398(3) 0.2184(3) -0.0415(2) 0.0542(17) Uani 1 1 d . . .
H25A H 1.0863 0.1872 -0.0441 0.081 Uiso 1 1 calc R . .
H25B H 1.0436 0.2615 -0.0682 0.081 Uiso 1 1 calc R . .
H25C H 0.9953 0.1870 -0.0514 0.081 Uiso 1 1 calc R . .
C26 C 0.9735(4) 0.0420(3) 0.3499(2) 0.0537(16) Uani 1 1 d . . .
C27 C 1.1028(4) 0.2985(3) 0.0333(3) 0.070(2) Uani 1 1 d . . .
H27A H 1.1492 0.2676 0.0290 0.104 Uiso 1 1 calc R . .
H27B H 1.0995 0.3175 0.0728 0.104 Uiso 1 1 calc R . .
H27C H 1.1047 0.3419 0.0067 0.104 Uiso 1 1 calc R . .
C28 C 0.9105(4) 0.1069(5) 0.3666(3) 0.112(3) Uani 1 1 d . . .
H28A H 0.9282 0.1569 0.3531 0.168 Uiso 1 1 calc R . .
H28B H 0.9038 0.1082 0.4084 0.168 Uiso 1 1 calc R . .
H28C H 0.8615 0.0945 0.3483 0.168 Uiso 1 1 calc R . .
C29 C 0.7912(3) -0.0895(4) -0.0392(3) 0.084(2) Uani 1 1 d . . .
H29A H 0.7546 -0.0924 -0.0710 0.127 Uiso 1 1 calc R . .
H29B H 0.7959 -0.1399 -0.0212 0.127 Uiso 1 1 calc R . .
H29C H 0.8412 -0.0734 -0.0539 0.127 Uiso 1 1 calc R . .
C30 C 0.9422(5) -0.0307(4) 0.3735(3) 0.119(3) Uani 1 1 d . . .
H30A H 0.9408 -0.0279 0.4155 0.178 Uiso 1 1 calc R . .
H30B H 0.9749 -0.0734 0.3617 0.178 Uiso 1 1 calc R . .
H30C H 0.8903 -0.0387 0.3588 0.178 Uiso 1 1 calc R . .
H2 H 0.938(4) -0.045(4) 0.1860(12) 0.142 Uiso 1 1 d D . .
H1 H 0.897(2) -0.070(4) 0.138(3) 0.142 Uiso 1 1 d D . .
H3 H 1.017(4) -0.072(4) 0.030(3) 0.142 Uiso 1 1 d D . .
H4 H 1.073(3) -0.024(4) 0.030(3) 0.142 Uiso 1 1 d D . .

loop_
_atom_site_aniso_label
_atom_site_aniso_U_11
_atom_site_aniso_U_22
_atom_site_aniso_U_33
_atom_site_aniso_U_23
_atom_site_aniso_U_13
_atom_site_aniso_U_12
Ni1 0.0338(3) 0.0216(3) 0.0198(3) -0.0006(3) -0.0011(3) -0.0008(3)
Cr1 0.0360(4) 0.0209(4) 0.0219(4) -0.0018(4) -0.0022(4) -0.0015(4)
O1 0.045(2) 0.0236(18) 0.0198(19) -0.0001(15) 0.0007(16) -0.0038(15)
O2 0.0287(18) 0.0224(18) 0.0281(19) -0.0004(16) -0.0008(15) 0.0045(15)
O3 0.038(2) 0.0214(18) 0.0219(19) 0.0015(15) 0.0009(14) -0.0035(14)
O4 0.034(2) 0.033(2) 0.0246(19) -0.0013(16) -0.0016(16) -0.0019(16)
O5 0.045(2) 0.0204(18) 0.0239(19) 0.0012(17) -0.0013(18) -0.0060(16)
O6 0.0285(18) 0.0239(18) 0.0269(19) -0.0002(16) -0.0037(15) 0.0026(14)
O7 0.054(2) 0.0269(19) 0.0209(19) -0.0011(16) 0.0011(16) -0.0070(16)
O8 0.037(2) 0.029(2) 0.024(2) -0.0025(16) 0.0006(15) 0.0015(15)
O9 0.074(3) 0.035(2) 0.023(2) -0.0025(18) -0.0015(18) -0.0166(19)
O10 0.045(2) 0.047(2) 0.034(2) 0.008(2) -0.0062(19) -0.0152(18)
C1 0.104(6) 0.070(5) 0.057(5) 0.034(4) 0.022(4) 0.049(4)
C2 0.037(3) 0.027(3) 0.021(3) 0.003(2) 0.008(2) 0.001(2)
C3 0.033(3) 0.028(3) 0.030(3) 0.003(2) 0.004(2) 0.002(2)
C4 0.033(3) 0.033(3) 0.022(3) 0.004(3) 0.000(2) 0.001(2)
N1 0.040(2) 0.024(2) 0.030(2) -0.0048(19) -0.001(2) -0.002(2)
C5 0.063(4) 0.025(3) 0.025(3) 0.008(2) 0.003(3) 0.002(3)
N2 0.043(3) 0.027(2) 0.026(3) 0.001(2) -0.006(2) -0.005(2)
C6 0.038(4) 0.183(9) 0.057(5) 0.002(5) -0.012(3) -0.023(4)
C7 0.032(3) 0.034(3) 0.028(3) 0.004(3) -0.002(2) 0.000(2)
C31 0.081(5) 0.129(7) 0.032(4) -0.002(4) -0.023(4) -0.010(5)
C8 0.048(4) 0.033(3) 0.046(4) 0.003(3) 0.000(3) 0.010(3)
C9 0.037(3) 0.028(3) 0.036(3) 0.000(3) -0.003(2) 0.003(2)
C10 0.048(4) 0.030(3) 0.036(3) 0.002(3) 0.008(3) 0.011(3)
C11 0.039(3) 0.050(4) 0.047(4) -0.007(3) -0.001(3) 0.008(3)
C12 0.036(3) 0.035(3) 0.036(3) -0.007(3) 0.000(2) 0.001(3)
C13 0.052(4) 0.033(3) 0.035(3) -0.002(3) -0.010(3) -0.011(3)
C14 0.039(3) 0.031(3) 0.029(3) -0.011(3) -0.005(3) 0.006(3)
C15 0.029(3) 0.030(3) 0.026(3) 0.004(2) 0.003(3) 0.005(3)
C16 0.079(5) 0.082(5) 0.074(5) 0.004(4) -0.029(4) 0.023(4)
C17 0.041(3) 0.040(3) 0.029(3) 0.004(3) -0.009(3) -0.012(3)
C18 0.051(4) 0.025(3) 0.033(3) -0.006(3) 0.009(3) -0.002(3)
C19 0.036(3) 0.035(3) 0.023(3) 0.001(2) 0.001(3) -0.004(3)
C20 0.033(3) 0.062(4) 0.034(3) -0.009(3) -0.008(3) 0.002(3)
C21 0.041(3) 0.046(4) 0.050(4) 0.003(3) -0.010(3) 0.004(3)
C22 0.042(4) 0.056(4) 0.050(4) 0.006(3) -0.014(3) 0.009(3)
C23 0.067(4) 0.029(3) 0.036(3) -0.014(3) -0.013(3) -0.002(3)
C24 0.038(3) 0.054(4) 0.043(4) 0.001(3) -0.001(3) 0.015(3)
C25 0.095(5) 0.039(3) 0.029(3) 0.006(3) 0.012(3) -0.015(3)
C26 0.087(5) 0.057(4) 0.017(3) 0.000(3) 0.002(3) -0.029(4)
C27 0.103(5) 0.053(4) 0.052(4) 0.005(4) 0.006(4) -0.027(4)
C28 0.107(6) 0.170(9) 0.059(5) -0.047(6) 0.025(5) -0.007(6)
C29 0.077(5) 0.107(6) 0.069(5) -0.059(5) -0.035(4) 0.025(4)
C30 0.228(10) 0.100(6) 0.027(4) 0.022(4) 0.012(5) -0.055(7)

loop_
_atom_type_symbol
_atom_type_description
_atom_type_scat_dispersion_real
_atom_type_scat_dispersion_imag
_atom_type_scat_source
C C 0.0033 0.0016 'International Tables Vol C Tables 4.2.6.8 and 6.1.1.4'
H H 0.0000 0.0000 'International Tables Vol C Tables 4.2.6.8 and 6.1.1.4'
N N 0.0061 0.0033 'International Tables Vol C Tables 4.2.6.8 and 6.1.1.4'
O O 0.0106 0.0060 'International Tables Vol C Tables 4.2.6.8 and 6.1.1.4'
Cr Cr 0.3209 0.6236 'International Tables Vol C Tables 4.2.6.8 and 6.1.1.4'
Ni Ni 0.3393 1.1124 'International Tables Vol C Tables 4.2.6.8 and 6.1.1.4'

loop_
_geom_angle_atom_site_label_1
_geom_angle_atom_site_label_2
_geom_angle_atom_site_label_3
_geom_angle
_geom_angle_site_symmetry_1
_geom_angle_site_symmetry_3
_geom_angle_publ_flag
O5 Ni1 O8 92.34(14) . . ?
O5 Ni1 O3 177.19(14) . . ?
O8 Ni1 O3 90.47(13) . . ?
O5 Ni1 O4 91.33(13) . . ?
O8 Ni1 O4 88.54(13) . . ?
O3 Ni1 O4 88.60(12) . . ?
O5 Ni1 O6 89.45(12) . . ?
O8 Ni1 O6 92.39(12) . . ?
O3 Ni1 O6 90.58(12) . . ?
O4 Ni1 O6 178.75(12) . . ?
O5 Ni1 O2 90.98(12) . . ?
O8 Ni1 O2 169.18(12) . . ?
O3 Ni1 O2 86.28(12) . . ?
O4 Ni1 O2 101.67(11) . . ?
O6 Ni1 O2 77.34(11) . . ?
O6 Cr1 O2 90.97(13) . . ?
O6 Cr1 O7 94.52(13) . . ?
O2 Cr1 O7 94.82(13) . . ?
O6 Cr1 O1 91.44(13) . . ?
O2 Cr1 O1 89.81(13) . . ?
O7 Cr1 O1 172.39(13) . . ?
O6 Cr1 N2 91.59(15) . . ?
O2 Cr1 N2 176.47(15) . . ?
O7 Cr1 N2 87.41(15) . . ?
O1 Cr1 N2 87.69(14) . . ?
O6 Cr1 N1 173.65(15) . . ?
O2 Cr1 N1 94.62(15) . . ?
O7 Cr1 N1 88.04(15) . . ?
O1 Cr1 N1 85.56(14) . . ?
N2 Cr1 N1 82.71(17) . . ?
C15 O1 Cr1 129.5(3) . . ?
C2 O2 Cr1 124.5(3) . . ?
C2 O2 Ni1 132.7(3) . . ?
Cr1 O2 Ni1 91.25(12) . . ?
C15 O3 Ni1 127.5(3) . . ?
C14 O4 Ni1 127.9(3) . . ?
C4 O6 Cr1 123.5(3) . . ?
C4 O6 Ni1 138.7(3) . . ?
Cr1 O6 Ni1 96.11(13) . . ?
C19 O7 Cr1 137.0(3) . . ?
O2 C2 C12 118.8(4) . . ?
O2 C2 C3 124.9(4) . . ?
C12 C2 C3 116.3(4) . . ?
C10 C3 C2 119.3(5) . . ?
C10 C3 C18 116.4(5) . . ?
C2 C3 C18 124.3(5) . . ?
O6 C4 C9 119.3(4) . . ?
O6 C4 C7 122.4(4) . . ?
C9 C4 C7 118.3(5) . . ?
C18 N1 C23 123.0(4) . . ?
C18 N1 Cr1 123.6(3) . . ?
C23 N1 Cr1 113.1(3) . . ?
C1 C5 C25 112.2(5) . . ?
C1 C5 C15 106.6(4) . . ?
C25 C5 C15 112.1(4) . . ?
C1 C5 C27 108.6(5) . . ?
C25 C5 C27 107.6(5) . . ?
C15 C5 C27 109.7(4) . . ?
C17 N2 C13 122.9(4) . . ?
C17 N2 Cr1 124.8(4) . . ?
C13 N2 Cr1 112.1(3) . . ?
C4 C7 C21 118.8(5) . . ?
C4 C7 C17 124.9(5) . . ?
C21 C7 C17 116.3(5) . . ?
C9 C8 C22 120.8(5) . . ?
C8 C9 C4 121.5(5) . . ?
C24 C10 C3 122.2(5) . . ?
C12 C11 C24 120.1(5) . . ?
C11 C12 C2 122.9(5) . . ?
N2 C13 C23 108.0(4) . . ?
O10 C14 O4 124.5(4) . . ?
O10 C14 C20 119.1(5) . . ?
O4 C14 C20 116.4(5) . . ?
O3 C15 O1 124.7(4) . . ?
O3 C15 C5 120.2(4) . . ?
O1 C15 C5 115.1(4) . . ?
N2 C17 C7 124.3(5) . . ?
N1 C18 C3 125.9(5) . . ?
O9 C19 O7 127.3(5) . . ?
O9 C19 C26 119.0(4) . . ?
O7 C19 C26 113.7(4) . . ?
C29 C20 C6 113.7(5) . . ?
C29 C20 C14 108.3(4) . . ?
C6 C20 C14 109.2(4) . . ?
C29 C20 C16 108.3(5) . . ?
C6 C20 C16 107.4(5) . . ?
C14 C20 C16 109.9(5) . . ?
C22 C21 C7 121.7(5) . . ?
C21 C22 C8 118.9(5) . . ?
N1 C23 C13 107.4(4) . . ?
C10 C24 C11 119.0(5) . . ?
C30 C26 C31 118.9(6) . . ?
C30 C26 C19 112.6(5) . . ?
C31 C26 C19 111.2(5) . . ?
C30 C26 C28 105.0(6) . . ?
C31 C26 C28 102.9(5) . . ?
C19 C26 C28 104.6(5) . . ?

loop_
_geom_bond_atom_site_label_1
_geom_bond_atom_site_label_2
_geom_bond_distance
_geom_bond_site_symmetry_2
_geom_bond_publ_flag
Ni1 O5 2.008(3) . ?
Ni1 O8 2.039(3) . ?
Ni1 O3 2.043(3) . ?
Ni1 O4 2.056(3) . ?
Ni1 O6 2.130(3) . ?
Ni1 O2 2.278(3) . ?
Cr1 O6 1.930(3) . ?
Cr1 O2 1.937(3) . ?
Cr1 O7 1.944(3) . ?
Cr1 O1 1.979(3) . ?
Cr1 N2 1.997(4) . ?
Cr1 N1 1.999(4) . ?
O1 C15 1.277(5) . ?
O2 C2 1.331(5) . ?
O3 C15 1.254(5) . ?
O4 C14 1.291(5) . ?
O6 C4 1.347(5) . ?
O7 C19 1.272(5) . ?
O9 C19 1.224(5) . ?
O10 C14 1.242(5) . ?
C1 C5 1.498(7) . ?
C2 C12 1.408(6) . ?
C2 C3 1.433(6) . ?
C3 C10 1.409(6) . ?
C3 C18 1.449(6) . ?
C4 C9 1.394(6) . ?
C4 C7 1.413(6) . ?
N1 C18 1.279(6) . ?
N1 C23 1.486(6) . ?
C5 C25 1.526(7) . ?
C5 C15 1.530(6) . ?
C5 C27 1.563(7) . ?
N2 C17 1.274(6) . ?
N2 C13 1.490(6) . ?
C6 C20 1.512(7) . ?
C7 C21 1.413(6) . ?
C7 C17 1.445(7) . ?
C31 C26 1.491(7) . ?
C8 C9 1.381(6) . ?
C8 C22 1.384(7) . ?
C10 C24 1.373(7) . ?
C11 C12 1.384(6) . ?
C11 C24 1.386(7) . ?
C13 C23 1.514(7) . ?
C14 C20 1.537(6) . ?
C16 C20 1.560(7) . ?
C19 C26 1.515(6) . ?
C20 C29 1.497(7) . ?
C21 C22 1.376(7) . ?
C26 C30 1.490(8) . ?
C26 C28 1.629(9) . ?
